data_4115591
loop_
_publ_author_name
'Annabel D. Cutland'
'Jason A. Halfen'
'Jeff W. Kampf'
'Vincent L. Pecoraro'

_publ_section_title
;
 Chiral 15-Metallacrown-5 Complexes Differentially Bind Carboxylate Anions
;
_journal_name_full 'Journal of the American Chemical Society'
_journal_page_first 6211
_journal_page_last 6212
_journal_paper_doi 10.1021/ja015610t
_journal_volume 123
_journal_year 2001
_chemical_formula_sum 'C45 H66.5 Cu5 La N12.5 O26'
_chemical_formula_weight 1655.22
_chemical_name_systematic
;
 ?
;
_space_group_IT_number 154
_symmetry_cell_setting trigonal
_symmetry_space_group_name_Hall 'P 32 2"'
_symmetry_space_group_name_H-M 'P 32 2 1'
_atom_sites_solution_hydrogens geom
_atom_sites_solution_primary direct
_atom_sites_solution_secondary difmap
_audit_creation_method SHELXL-97
_cell_angle_alpha 90.0000(7)
_cell_angle_beta 90.0000(4)
_cell_angle_gamma 120.0000(5)
_cell_formula_units_Z 6
_cell_length_a 15.2671(2)
_cell_length_b 15.26710(10)
_cell_length_c 48.4117(6)
_cell_measurement_reflns_used 8192
_cell_measurement_temperature 158(2)
_cell_measurement_theta_max 29.50
_cell_measurement_theta_min 2.20
_cell_volume 9772.24(19)
_computing_cell_refinement 'Bruker SMART'
_computing_data_collection 'Bruker SMART'
_computing_data_reduction 'Bruker SHELXTL'
_computing_molecular_graphics 'Bruker SHELXTL'
_computing_publication_material 'Bruker SHELXTL'
_computing_structure_refinement 'SHELXL-97 (Sheldrick, 1997)'
_computing_structure_solution 'SHELXS-97 (Sheldrick, 1990)'
_diffrn_ambient_temperature 158(2)
_diffrn_measured_fraction_theta_full 0.954
_diffrn_measured_fraction_theta_max 0.954
_diffrn_measurement_method 'phi and omega scans'
_diffrn_radiation_monochromator graphite
_diffrn_radiation_source 'sealed tube'
_diffrn_radiation_type MoK\a
_diffrn_radiation_wavelength 0.71073
_diffrn_reflns_av_R_equivalents 0.0411
_diffrn_reflns_av_sigmaI/netI 0.0251
_diffrn_reflns_limit_h_max 20
_diffrn_reflns_limit_h_min -21
_diffrn_reflns_limit_k_max 20
_diffrn_reflns_limit_k_min -19
_diffrn_reflns_limit_l_max 64
_diffrn_reflns_limit_l_min -63
_diffrn_reflns_number 121641
_diffrn_reflns_theta_full 29.50
_diffrn_reflns_theta_max 29.50
_diffrn_reflns_theta_min 1.99
_exptl_absorpt_coefficient_mu 2.333
_exptl_absorpt_correction_T_max 0.726
_exptl_absorpt_correction_T_min 0.522
_exptl_absorpt_correction_type multi-scan
_exptl_absorpt_process_details 'Blessing, Acta Cryst. (1995) A51 33-38.'
_exptl_crystal_colour blue
_exptl_crystal_density_diffrn 1.688
_exptl_crystal_description multi-faceted
_exptl_crystal_F_000 5004
_exptl_crystal_size_max 0.38
_exptl_crystal_size_mid 0.42
_exptl_crystal_size_min 0.42
_refine_diff_density_max 0.928
_refine_diff_density_min -0.934
_refine_diff_density_rms 0.132
_refine_ls_abs_structure_details 'Flack H D (1983), Acta Cryst. A39, 876-881'
_refine_ls_abs_structure_Flack 0.046(15)
_refine_ls_extinction_coef 0.00032(4)
_refine_ls_extinction_expression Fc^*^=kFc[1+0.001xFc^2^\l^3^/sin(2\q)]^-1/4^
_refine_ls_extinction_method SHELXL
_refine_ls_goodness_of_fit_ref 1.215
_refine_ls_hydrogen_treatment mixed
_refine_ls_matrix_type full
_refine_ls_number_parameters 868
_refine_ls_number_reflns 17062
_refine_ls_number_restraints 54
_refine_ls_restrained_S_all 1.222
_refine_ls_R_factor_all 0.0559
_refine_ls_R_factor_gt 0.0541
_refine_ls_shift/su_max 0.009
_refine_ls_shift/su_mean 0.002
_refine_ls_structure_factor_coef Fsqd
_refine_ls_weighting_details 'calc w=1/[\s^2^(Fo^2^)+(0.0296P)^2^+50.2542P] where P=(Fo^2^+2Fc^2^)/3'
_refine_ls_weighting_scheme calc
_refine_ls_wR_factor_gt 0.1228
_refine_ls_wR_factor_ref 0.1239
_reflns_number_gt 16691
_reflns_number_total 17062
_reflns_threshold_expression >2sigma(I)
_cod_data_source_file ja015610t_s1_1.cif
_cod_data_source_block lacu_compound1
_cod_original_formula_sum 'C45 H66.50 Cu5 La N12.50 O26'
_cod_database_code 4115591

loop_
_symmetry_equiv_pos_as_xyz
'x, y, z'
'-y, x-y, z+2/3'
'-x+y, -x, z+1/3'
'y, x, -z'
'x-y, -y, -z+1/3'
'-x, -x+y, -z+2/3'

loop_
_atom_site_label
_atom_site_type_symbol
_atom_site_fract_x
_atom_site_fract_y
_atom_site_fract_z
_atom_site_U_iso_or_equiv
_atom_site_adp_type
_atom_site_occupancy
_atom_site_symmetry_multiplicity
_atom_site_calc_flag
_atom_site_refinement_flags
_atom_site_disorder_assembly
_atom_site_disorder_group
La1 La 0.77895(2) 0.07387(2) 0.044100(7) 0.02214(7) Uani 1 1 d . . .
Cu1 Cu 0.52699(5) 0.01393(6) 0.081666(19) 0.03252(18) Uani 1 1 d . . .
Cu2 Cu 0.75321(6) 0.32281(5) 0.04750(2) 0.0331(2) Uani 1 1 d . . .
Cu3 Cu 1.04741(6) 0.31962(5) 0.028988(17) 0.02696(16) Uani 1 1 d . . .
Cu4 Cu 0.99434(5) 0.00142(5) 0.048884(15) 0.02215(14) Uani 1 1 d . . .
Cu5 Cu 0.68038(6) -0.17779(6) 0.088627(19) 0.03155(18) Uani 1 1 d . . .
N1 N 0.6568(5) 0.3739(5) 0.05671(17) 0.0474(16) Uani 1 1 d U . .
H1A H 0.6846 0.4220 0.0704 0.061(4) Uiso 1 1 calc R . .
H1B H 0.6479 0.4040 0.0413 0.061(4) Uiso 1 1 calc R . .
N2 N 0.6416(4) 0.1974(4) 0.05799(13) 0.0315(12) Uani 1 1 d . . .
N3 N 1.1077(4) 0.4621(4) 0.01595(13) 0.0316(12) Uani 1 1 d . . .
H3A H 1.1756 0.4971 0.0201 0.061(4) Uiso 1 1 calc R . .
H3B H 1.1010 0.4630 -0.0029 0.061(4) Uiso 1 1 calc R . .
N4 N 0.9339(4) 0.3375(4) 0.03600(13) 0.0309(12) Uani 1 1 d . . .
N5 N 1.1328(3) 0.0441(4) 0.03306(11) 0.0232(10) Uani 1 1 d . . .
H5A H 1.1620 0.0130 0.0425 0.061(4) Uiso 1 1 calc R . .
H5B H 1.1272 0.0257 0.0148 0.061(4) Uiso 1 1 calc R . .
N6 N 1.0322(4) 0.1373(4) 0.03848(11) 0.0246(10) Uani 1 1 d . . .
N7 N 0.7031(5) -0.2960(5) 0.0948(2) 0.059(2) Uani 1 1 d . . .
H7A H 0.6919 -0.3145 0.1131 0.061(4) Uiso 1 1 calc R . .
H7B H 0.6572 -0.3501 0.0844 0.061(4) Uiso 1 1 calc R . .
N8 N 0.8140(4) -0.1174(4) 0.07355(11) 0.0254(10) Uani 1 1 d . . .
N9 N 0.4139(4) -0.0844(4) 0.10530(14) 0.0354(13) Uani 1 1 d . . .
H9A H 0.4192 -0.0569 0.1226 0.061(4) Uiso 1 1 calc R . .
H9B H 0.3533 -0.0974 0.0977 0.061(4) Uiso 1 1 calc R . .
N10 N 0.5774(4) -0.0762(4) 0.08738(12) 0.0263(10) Uani 1 1 d . . .
N11 N 0.8449(8) -0.0786(8) 0.0024(2) 0.029(2) Uani 0.50 1 d P . .
N12 N 0.6957(12) 0.3506(12) -0.0199(3) 0.120(4) Uani 1 1 d U . .
O1 O 0.4865(3) 0.1147(3) 0.07963(12) 0.0369(12) Uani 1 1 d . . .
O2 O 0.6447(3) 0.1072(3) 0.06138(12) 0.0355(11) Uani 1 1 d . . .
O3 O 0.8788(3) 0.4497(3) 0.04234(12) 0.0404(13) Uani 1 1 d . . .
O4 O 0.8373(3) 0.2634(3) 0.04322(12) 0.0352(11) Uani 1 1 d . . .
O5 O 1.1612(3) 0.2950(3) 0.02869(9) 0.0279(9) Uani 1 1 d . . .
O6 O 0.9692(3) 0.1786(3) 0.03784(10) 0.0280(9) Uani 1 1 d . . .
O7 O 0.9520(3) -0.1325(3) 0.06354(9) 0.0265(9) Uani 1 1 d . . .
O8 O 0.8650(3) -0.0224(3) 0.06164(9) 0.0265(9) Uani 1 1 d . . .
O9 O 0.5516(3) -0.2225(3) 0.10706(11) 0.0328(10) Uani 1 1 d . . .
O10 O 0.6737(3) -0.0586(3) 0.08017(9) 0.0246(8) Uani 1 1 d . . .
O11 O 0.8054(6) -0.0181(5) 0.00481(13) 0.0681(19) Uani 1 1 d U . .
O12 O 0.7643(9) -0.1831(11) 0.0025(3) 0.067(4) Uani 0.50 1 d PU . .
O13 O 0.9362(4) -0.0638(4) 0.0000 0.0272(12) Uani 1 2 d SU . .
O14 O 0.6043(4) -0.0660(4) 0.02344(12) 0.0538(16) Uani 1 1 d . . .
O15 O 0.7531(4) 0.1333(4) -0.00343(10) 0.0366(10) Uani 1 1 d . . .
O16 O 0.8534(4) 0.1529(4) 0.09181(12) 0.0441(13) Uani 1 1 d . . .
O17 O 0.7183(19) 0.3791(16) -0.0463(4) 0.111(7) Uani 1 1 d . . .
O18 O 0.6061(7) 0.3443(7) -0.0212(3) 0.110(4) Uani 1 1 d . . .
O19 O 0.7401(8) 0.3105(6) -0.00335(16) 0.090(3) Uani 1 1 d . . .
O23 O 0.5673(16) -0.2544(15) 0.0511(4) 0.038(4) Uani 1 1 d U . .
O24 O 0.8197(7) 0.0092(7) 0.13169(17) 0.0291(18) Uani 0.50 1 d P A 1
O26 O 0.7481(11) 0.2049(11) 0.1238(3) 0.035(3) Uani 0.50 1 d P B 1
O30 O 0.8810(5) 0.6214(4) 0.03194(12) 0.0580(15) Uani 1 1 d . . .
O33 O 0.7045(19) 0.1705(19) 0.1299(5) 0.094(8) Uani 0.50 1 d P C 2
O35 O 0.834(4) 0.0000 0.1667 0.12(2) Uiso 0.50 2 d SP D 2
C1 C 0.5607(5) 0.1937(4) 0.06802(16) 0.0326(14) Uani 1 1 d . . .
C2 C 0.5555(5) 0.2895(5) 0.06622(15) 0.0320(13) Uani 1 1 d . . .
H2 H 0.5036 0.2797 0.0521 0.061(4) Uiso 1 1 calc R . .
C3 C 0.5232(6) 0.3103(6) 0.09379(15) 0.0378(15) Uani 1 1 d . . .
H3A H 0.5771 0.3249 0.1074 0.061(4) Uiso 1 1 calc R . .
H3B H 0.4618 0.2478 0.0999 0.061(4) Uiso 1 1 calc R . .
C4 C 0.5006(5) 0.3967(5) 0.09454(16) 0.0354(15) Uani 1 1 d . . .
C5 C 0.4711(5) 0.4297(5) 0.0713(2) 0.048(2) Uani 1 1 d . . .
H5 H 0.4690 0.4015 0.0537 0.061(4) Uiso 1 1 calc R . .
C6 C 0.4443(6) 0.5052(6) 0.0743(3) 0.070(3) Uani 1 1 d . . .
H6 H 0.4264 0.5299 0.0585 0.061(4) Uiso 1 1 calc R . .
C7 C 0.4443(8) 0.5424(8) 0.0997(3) 0.071(3) Uani 1 1 d U . .
H7 H 0.4217 0.5899 0.1015 0.061(4) Uiso 1 1 calc R . .
C8 C 0.4745(9) 0.5149(8) 0.1219(3) 0.075(3) Uani 1 1 d U . .
H8 H 0.4774 0.5452 0.1393 0.061(4) Uiso 1 1 calc R . .
C9 C 0.5026(8) 0.4395(7) 0.1196(2) 0.065(3) Uani 1 1 d . . .
H9 H 0.5230 0.4184 0.1356 0.061(4) Uiso 1 1 calc R . .
C10 C 0.9491(5) 0.4288(4) 0.03574(14) 0.0303(13) Uani 1 1 d . . .
C11 C 1.0561(5) 0.5117(5) 0.02941(15) 0.0338(14) Uani 1 1 d . . .
H11 H 1.0544 0.5618 0.0164 0.061(4) Uiso 1 1 calc R . .
C12 C 1.1093(5) 0.5655(5) 0.05655(17) 0.0392(17) Uani 1 1 d . . .
H12A H 1.1803 0.6170 0.0524 0.061(4) Uiso 1 1 calc R . .
H12B H 1.0752 0.6010 0.0641 0.061(4) Uiso 1 1 calc R . .
C13 C 1.1081(5) 0.4939(5) 0.07785(15) 0.0360(16) Uani 1 1 d . . .
C14 C 1.1816(5) 0.4657(6) 0.07864(16) 0.0396(16) Uani 1 1 d . . .
H14 H 1.2362 0.4947 0.0659 0.061(4) Uiso 1 1 calc R . .
C15 C 1.1763(6) 0.3948(6) 0.09803(15) 0.0440(18) Uani 1 1 d . . .
H15 H 1.2278 0.3771 0.0986 0.061(4) Uiso 1 1 calc R . .
C16 C 1.0966(6) 0.3509(6) 0.11631(14) 0.0413(17) Uani 1 1 d . . .
H16 H 1.0916 0.3011 0.1290 0.061(4) Uiso 1 1 calc R . .
C17 C 1.0241(6) 0.3796(6) 0.11614(15) 0.046(2) Uani 1 1 d . . .
H17 H 0.9704 0.3511 0.1292 0.061(4) Uiso 1 1 calc R . .
C18 C 1.0289(5) 0.4502(6) 0.09691(16) 0.0414(17) Uani 1 1 d . . .
H18 H 0.9780 0.4686 0.0968 0.061(4) Uiso 1 1 calc R . .
C19 C 1.1276(4) 0.2007(4) 0.03410(12) 0.0212(11) Uani 1 1 d . . .
C20 C 1.1966(4) 0.1565(4) 0.03579(12) 0.0227(11) Uani 1 1 d . . .
H20 H 1.2450 0.1828 0.0199 0.061(4) Uiso 1 1 calc R . .
C21 C 1.2581(5) 0.1853(5) 0.06298(13) 0.0295(13) Uani 1 1 d . . .
H21A H 1.3214 0.1840 0.0598 0.061(4) Uiso 1 1 calc R . .
H21B H 1.2768 0.2554 0.0680 0.061(4) Uiso 1 1 calc R . .
C22 C 1.2020(5) 0.1159(5) 0.08722(12) 0.0291(13) Uani 1 1 d . . .
C23 C 1.2244(6) 0.0409(6) 0.09414(15) 0.0392(16) Uani 1 1 d . . .
H23 H 1.2756 0.0359 0.0843 0.061(4) Uiso 1 1 calc R . .
C24 C 1.1719(7) -0.0273(6) 0.11547(14) 0.0456(18) Uani 1 1 d . . .
H24 H 1.1883 -0.0777 0.1204 0.061(4) Uiso 1 1 calc R . .
C25 C 1.0974(6) -0.0210(6) 0.12913(17) 0.049(2) Uani 1 1 d . . .
H25 H 1.0616 -0.0677 0.1435 0.061(4) Uiso 1 1 calc R . .
C26 C 1.0734(7) 0.0512(7) 0.12247(16) 0.051(2) Uani 1 1 d . . .
H26 H 1.0209 0.0542 0.1322 0.061(4) Uiso 1 1 calc R . .
C27 C 1.1261(6) 0.1217(6) 0.10121(15) 0.0383(15) Uani 1 1 d . . .
H27 H 1.1096 0.1722 0.0966 0.061(4) Uiso 1 1 calc R . .
C28 C 0.8621(5) -0.1672(4) 0.07363(13) 0.0265(12) Uani 1 1 d . . .
C29 C 0.8078(5) -0.2713(5) 0.08706(14) 0.0282(12) Uani 1 1 d . . .
H29 H 0.8022 -0.3218 0.0730 0.061(4) Uiso 1 1 calc R . .
C30 C 0.8689(6) -0.2757(5) 0.11125(14) 0.0390(17) Uani 1 1 d . . .
H30A H 0.9393 -0.2508 0.1051 0.061(4) Uiso 1 1 calc R . .
H30B H 0.8707 -0.2298 0.1260 0.061(4) Uiso 1 1 calc R . .
C31 C 0.8275(5) -0.3804(5) 0.12320(14) 0.0303(13) Uani 1 1 d . . .
C32 C 0.8354(5) -0.4543(5) 0.10825(14) 0.0297(13) Uani 1 1 d . . .
H32 H 0.8671 -0.4388 0.0906 0.061(4) Uiso 1 1 calc R . .
C33 C 0.7971(6) -0.5499(5) 0.11917(15) 0.0349(14) Uani 1 1 d . . .
H33 H 0.8024 -0.5998 0.1088 0.061(4) Uiso 1 1 calc R . .
C34 C 0.7515(6) -0.5748(5) 0.14446(15) 0.0404(17) Uani 1 1 d . . .
H34 H 0.7267 -0.6405 0.1520 0.061(4) Uiso 1 1 calc R . .
C35 C 0.7429(10) -0.5024(7) 0.1584(2) 0.074(4) Uani 1 1 d . . .
H35 H 0.7095 -0.5185 0.1758 0.061(4) Uiso 1 1 calc R . .
C36 C 0.7814(9) -0.4063(6) 0.14803(16) 0.061(3) Uani 1 1 d . . .
H36 H 0.7755 -0.3571 0.1586 0.061(4) Uiso 1 1 calc R . .
C37 C 0.4157(4) -0.1807(4) 0.10790(12) 0.0229(11) Uani 1 1 d . . .
H37 H 0.3682 -0.2290 0.0938 0.061(4) Uiso 1 1 calc R . .
C38 C 0.3808(4) -0.2298(4) 0.13644(11) 0.0208(10) Uani 1 1 d . . .
H38A H 0.3758 -0.2970 0.1363 0.061(4) Uiso 1 1 calc R . .
H38B H 0.4319 -0.1875 0.1504 0.061(4) Uiso 1 1 calc R . .
C39 C 0.5218(4) -0.1597(4) 0.10092(11) 0.0205(10) Uani 1 1 d . . .
C40 C 0.2795(4) -0.2422(4) 0.14456(11) 0.0217(11) Uani 1 1 d . . .
C41 C 0.1903(5) -0.3114(6) 0.13112(15) 0.0368(15) Uani 1 1 d . . .
H41 H 0.1924 -0.3531 0.1169 0.061(4) Uiso 1 1 calc R . .
C42 C 0.0983(5) -0.3196(6) 0.13844(17) 0.0444(18) Uani 1 1 d . . .
H42 H 0.0382 -0.3661 0.1290 0.061(4) Uiso 1 1 calc R . .
C43 C 0.0942(6) -0.2604(6) 0.15931(15) 0.0414(16) Uani 1 1 d . . .
H43 H 0.0312 -0.2664 0.1642 0.061(4) Uiso 1 1 calc R . .
C44 C 0.1809(6) -0.1926(6) 0.17308(15) 0.0371(15) Uani 1 1 d . . .
H44 H 0.1779 -0.1521 0.1875 0.061(4) Uiso 1 1 calc R . .
C45 C 0.2725(5) -0.1840(5) 0.16565(13) 0.0323(13) Uani 1 1 d . . .
H45 H 0.3321 -0.1371 0.1752 0.061(4) Uiso 1 1 calc R . .
N13 N 0.9492(6) 0.3362(5) -0.03961(13) 0.0442(15) Uani 1 1 d . . .
O21 O 0.9980(5) 0.3003(4) -0.02914(11) 0.0436(13) Uani 1 1 d . . .
O22 O 0.9626(6) 0.4198(5) -0.03290(16) 0.070(2) Uani 1 1 d . . .
O20 O 0.8813(5) 0.2855(5) -0.05789(12) 0.0527(14) Uani 1 1 d . . .
O29 O 0.5950(6) -0.2592(5) 0.16152(13) 0.0597(17) Uani 1 1 d . . .
O25 O 0.7998(7) -0.1506(8) 0.1617(2) 0.034(2) Uani 0.50 1 d P E 1
O27 O 0.5641(6) 0.0356(6) 0.14660(15) 0.0210(15) Uani 0.50 1 d P F 1
O28 O 0.5858(10) 0.0000 0.1667 0.032(3) Uani 0.50 2 d SPU G 2
O31 O 0.0736(4) -0.2164(4) 0.05593(11) 0.0422(11) Uani 1 1 d . . .
O32 O 0.6675(8) 0.0000 0.1667 0.111(5) Uani 1 2 d S H 1
O34 O 0.542(3) 0.0000 0.1667 0.141(15) Uiso 0.50 2 d SP I 3

loop_
_atom_site_aniso_label
_atom_site_aniso_U_11
_atom_site_aniso_U_22
_atom_site_aniso_U_33
_atom_site_aniso_U_23
_atom_site_aniso_U_13
_atom_site_aniso_U_12
La1 0.01586(14) 0.01245(13) 0.03516(16) -0.00099(12) 0.00323(13) 0.00486(12)
Cu1 0.0158(3) 0.0192(4) 0.0623(5) 0.0130(3) 0.0108(3) 0.0086(3)
Cu2 0.0196(4) 0.0142(3) 0.0635(6) 0.0030(3) 0.0155(4) 0.0069(3)
Cu3 0.0181(3) 0.0146(3) 0.0443(4) -0.0013(3) 0.0114(3) 0.0052(3)
Cu4 0.0150(3) 0.0179(3) 0.0328(3) 0.0024(3) 0.0041(3) 0.0076(3)
Cu5 0.0225(4) 0.0204(3) 0.0549(5) 0.0136(3) 0.0178(3) 0.0131(3)
N1 0.039(3) 0.026(3) 0.081(4) 0.004(3) 0.020(3) 0.019(2)
N2 0.021(2) 0.016(2) 0.056(3) 0.010(2) 0.013(2) 0.008(2)
N3 0.020(2) 0.021(2) 0.050(3) 0.003(2) 0.015(2) 0.008(2)
N4 0.023(2) 0.018(2) 0.048(3) -0.004(2) 0.006(2) 0.007(2)
N5 0.016(2) 0.021(2) 0.035(3) 0.0006(19) 0.0000(19) 0.0104(18)
N6 0.022(2) 0.019(2) 0.036(3) 0.004(2) 0.008(2) 0.012(2)
N7 0.034(3) 0.040(4) 0.111(7) 0.039(4) 0.039(4) 0.025(3)
N8 0.022(2) 0.017(2) 0.036(3) 0.0067(19) 0.012(2) 0.0089(19)
N9 0.023(3) 0.025(3) 0.063(4) 0.014(3) 0.011(3) 0.015(2)
N10 0.017(2) 0.021(2) 0.044(3) 0.002(2) 0.005(2) 0.0121(19)
N11 0.029(5) 0.026(5) 0.030(5) 0.002(4) 0.001(4) 0.012(4)
N12 0.117(7) 0.130(7) 0.115(7) -0.008(6) -0.004(6) 0.064(6)
O1 0.018(2) 0.019(2) 0.072(3) 0.015(2) 0.014(2) 0.0084(18)
O2 0.021(2) 0.021(2) 0.066(3) 0.013(2) 0.015(2) 0.0120(18)
O3 0.025(2) 0.0116(19) 0.079(4) 0.005(2) 0.023(2) 0.0055(18)
O4 0.019(2) 0.0169(19) 0.064(3) 0.001(2) 0.016(2) 0.0046(17)
O5 0.0177(19) 0.0197(19) 0.039(2) -0.0020(17) 0.0049(17) 0.0038(16)
O6 0.0181(18) 0.0122(18) 0.053(3) 0.0039(18) 0.0137(18) 0.0072(15)
O7 0.021(2) 0.023(2) 0.038(2) 0.0072(17) 0.0077(17) 0.0128(17)
O8 0.0177(19) 0.0167(18) 0.045(2) 0.0074(18) 0.0092(18) 0.0084(15)
O9 0.023(2) 0.022(2) 0.057(3) 0.014(2) 0.016(2) 0.0144(18)
O10 0.0158(18) 0.0183(18) 0.040(2) 0.0065(17) 0.0093(16) 0.0084(15)
O11 0.110(5) 0.064(4) 0.060(3) -0.022(3) -0.010(3) 0.066(4)
O12 0.042(5) 0.067(6) 0.084(7) -0.005(5) -0.005(5) 0.020(4)
O13 0.026(2) 0.026(2) 0.031(3) 0.0033(12) -0.0033(12) 0.013(2)
O14 0.047(3) 0.035(3) 0.044(3) 0.005(2) -0.014(3) -0.006(2)
O15 0.035(3) 0.031(2) 0.044(3) 0.006(2) 0.003(2) 0.016(2)
O16 0.032(3) 0.035(3) 0.057(3) -0.023(2) -0.004(2) 0.010(2)
O17 0.19(2) 0.107(15) 0.066(11) 0.011(10) 0.022(13) 0.100(16)
O18 0.063(5) 0.083(6) 0.178(11) -0.030(7) -0.039(6) 0.032(5)
O19 0.163(9) 0.061(5) 0.067(5) 0.015(4) 0.018(5) 0.072(6)
O23 0.041(5) 0.037(5) 0.035(5) -0.001(2) -0.001(2) 0.018(3)
O24 0.037(5) 0.034(5) 0.022(4) -0.004(3) -0.005(4) 0.021(4)
O26 0.040(7) 0.029(5) 0.031(6) 0.012(4) 0.020(5) 0.015(5)
O30 0.071(4) 0.033(3) 0.055(3) 0.013(3) 0.008(3) 0.015(3)
O33 0.13(2) 0.12(2) 0.081(15) -0.048(15) -0.026(14) 0.106(19)
C1 0.017(3) 0.015(3) 0.061(4) 0.006(3) 0.008(3) 0.004(2)
C2 0.019(3) 0.020(3) 0.057(4) 0.006(3) 0.006(3) 0.010(2)
C3 0.040(4) 0.037(4) 0.037(4) -0.005(3) -0.004(3) 0.020(3)
C4 0.027(3) 0.021(3) 0.050(4) -0.006(3) 0.008(3) 0.006(3)
C5 0.028(3) 0.024(3) 0.089(6) -0.002(4) 0.008(4) 0.011(3)
C6 0.027(4) 0.028(4) 0.155(11) 0.004(5) -0.005(5) 0.012(3)
C7 0.050(5) 0.049(4) 0.110(6) -0.020(4) 0.022(4) 0.023(4)
C8 0.068(5) 0.061(5) 0.081(5) -0.026(4) 0.029(4) 0.020(4)
C9 0.065(6) 0.044(5) 0.062(6) -0.005(4) 0.027(5) 0.009(4)
C10 0.031(3) 0.020(3) 0.038(3) -0.002(2) 0.012(3) 0.011(3)
C11 0.028(3) 0.021(3) 0.048(4) -0.004(3) 0.010(3) 0.009(2)
C12 0.027(3) 0.013(3) 0.068(5) -0.007(3) 0.011(3) 0.003(2)
C13 0.031(3) 0.022(3) 0.044(4) -0.007(3) 0.015(3) 0.005(3)
C14 0.026(3) 0.036(4) 0.046(4) -0.004(3) 0.008(3) 0.007(3)
C15 0.044(4) 0.047(4) 0.034(4) -0.005(3) 0.004(3) 0.018(4)
C16 0.046(4) 0.037(4) 0.026(3) -0.007(3) 0.000(3) 0.010(3)
C17 0.044(4) 0.038(4) 0.033(4) -0.010(3) 0.010(3) 0.004(3)
C18 0.026(3) 0.034(4) 0.049(4) -0.013(3) 0.011(3) 0.003(3)
C19 0.016(2) 0.017(2) 0.028(3) -0.001(2) 0.002(2) 0.006(2)
C20 0.015(2) 0.022(3) 0.023(3) 0.003(2) 0.004(2) 0.003(2)
C21 0.019(3) 0.024(3) 0.036(3) -0.002(2) -0.005(2) 0.003(2)
C22 0.024(3) 0.031(3) 0.022(3) -0.006(2) -0.006(2) 0.006(2)
C23 0.038(4) 0.045(4) 0.033(3) -0.006(3) -0.004(3) 0.020(3)
C24 0.056(5) 0.045(4) 0.027(3) -0.001(3) -0.005(3) 0.019(4)
C25 0.047(5) 0.041(4) 0.036(4) 0.009(3) 0.004(3) 0.005(4)
C26 0.052(5) 0.064(6) 0.031(4) -0.006(4) 0.010(3) 0.026(4)
C27 0.040(4) 0.038(4) 0.035(3) 0.001(3) 0.006(3) 0.019(3)
C28 0.026(3) 0.018(3) 0.034(3) 0.007(2) 0.011(2) 0.010(2)
C29 0.025(3) 0.021(3) 0.043(3) 0.008(2) 0.009(3) 0.015(2)
C30 0.048(4) 0.022(3) 0.029(3) 0.004(2) -0.002(3) 0.005(3)
C31 0.029(3) 0.024(3) 0.034(3) -0.001(2) -0.006(3) 0.011(2)
C32 0.024(3) 0.029(3) 0.037(3) 0.007(3) 0.008(3) 0.014(3)
C33 0.039(4) 0.034(3) 0.039(3) 0.012(3) 0.011(3) 0.024(3)
C34 0.051(4) 0.027(3) 0.035(4) 0.010(3) 0.009(3) 0.013(3)
C35 0.121(10) 0.037(4) 0.051(5) 0.010(4) 0.037(6) 0.029(6)
C36 0.117(9) 0.033(4) 0.032(4) 0.001(3) 0.027(5) 0.035(5)
C37 0.017(2) 0.023(3) 0.028(3) 0.003(2) 0.004(2) 0.010(2)
C38 0.022(2) 0.021(3) 0.021(2) 0.002(2) 0.002(2) 0.012(2)
C39 0.018(2) 0.019(2) 0.022(2) -0.004(2) 0.0010(19) 0.008(2)
C40 0.021(3) 0.019(3) 0.022(3) 0.002(2) 0.002(2) 0.008(2)
C41 0.029(3) 0.038(4) 0.040(4) -0.011(3) 0.000(3) 0.014(3)
C42 0.023(3) 0.049(4) 0.049(4) -0.013(3) 0.000(3) 0.008(3)
C43 0.034(4) 0.055(5) 0.043(4) 0.003(3) 0.016(3) 0.028(3)
C44 0.038(4) 0.040(4) 0.040(4) 0.000(3) 0.007(3) 0.024(3)
C45 0.032(3) 0.033(3) 0.031(3) -0.007(3) -0.005(2) 0.015(3)
N13 0.057(4) 0.049(4) 0.035(3) 0.005(3) -0.005(3) 0.033(3)
O21 0.055(3) 0.049(3) 0.042(3) -0.001(2) -0.009(2) 0.038(3)
O22 0.098(6) 0.039(3) 0.086(5) -0.001(3) -0.033(4) 0.043(4)
O20 0.053(4) 0.059(4) 0.047(3) 0.005(3) -0.008(3) 0.029(3)
O29 0.081(5) 0.060(4) 0.049(3) 0.002(3) -0.007(3) 0.043(4)
O25 0.017(4) 0.045(6) 0.043(5) -0.003(4) -0.002(4) 0.017(4)
O27 0.022(4) 0.023(4) 0.018(3) -0.004(3) -0.009(3) 0.012(3)
O28 0.027(4) 0.024(5) 0.044(6) -0.014(4) -0.007(2) 0.012(2)
O31 0.044(3) 0.038(3) 0.051(3) -0.005(2) -0.005(2) 0.025(2)
O32 0.075(6) 0.112(11) 0.159(14) 0.041(10) 0.021(5) 0.056(6)

loop_
_atom_type_symbol
_atom_type_description
_atom_type_scat_dispersion_real
_atom_type_scat_dispersion_imag
_atom_type_scat_source
C C 0.0033 0.0016 'International Tables Vol C Tables 4.2.6.8 and 6.1.1.4'
H H 0.0000 0.0000 'International Tables Vol C Tables 4.2.6.8 and 6.1.1.4'
N N 0.0061 0.0033 'International Tables Vol C Tables 4.2.6.8 and 6.1.1.4'
O O 0.0106 0.0060 'International Tables Vol C Tables 4.2.6.8 and 6.1.1.4'
Cu Cu 0.3201 1.2651 'International Tables Vol C Tables 4.2.6.8 and 6.1.1.4'
La La -0.2871 2.4523 'International Tables Vol C Tables 4.2.6.8 and 6.1.1.4'

loop_
_geom_angle_atom_site_label_1
_geom_angle_atom_site_label_2
_geom_angle_atom_site_label_3
_geom_angle
O2 La1 O11 138.3(2)
O2 La1 O6 135.29(14)
O11 La1 O6 79.0(2)
O2 La1 O10 71.02(13)
O11 La1 O10 106.8(2)
O6 La1 O10 130.70(14)
O2 La1 O8 135.88(15)
O11 La1 O8 70.00(19)
O6 La1 O8 69.32(13)
O10 La1 O8 67.48(12)
O2 La1 O4 68.43(14)
O11 La1 O4 123.7(2)
O6 La1 O4 69.20(13)
O10 La1 O4 129.25(14)
O8 La1 O4 131.68(15)
O2 La1 O15 86.64(17)
O11 La1 O15 67.43(19)
O6 La1 O15 90.00(16)
O10 La1 O15 138.26(14)
O8 La1 O15 135.43(15)
O4 La1 O15 67.43(17)
O2 La1 O16 79.63(17)
O11 La1 O16 141.2(2)
O6 La1 O16 73.47(16)
O10 La1 O16 73.37(16)
O8 La1 O16 74.90(16)
O4 La1 O16 70.49(18)
O15 La1 O16 137.88(17)
O2 La1 O14 72.0(2)
O11 La1 O14 69.0(2)
O6 La1 O14 147.03(18)
O10 La1 O14 68.65(16)
O8 La1 O14 105.20(17)
O4 La1 O14 123.09(18)
O15 La1 O14 71.08(16)
O16 La1 O14 138.13(18)
N10 Cu1 O2 92.5(2)
N10 Cu1 O1 172.9(2)
O2 Cu1 O1 86.34(19)
N10 Cu1 N9 83.3(2)
O2 Cu1 N9 174.3(2)
O1 Cu1 N9 97.4(2)
N2 Cu2 O4 91.6(2)
N2 Cu2 O3 170.3(3)
O4 Cu2 O3 84.11(19)
N2 Cu2 N1 82.5(2)
O4 Cu2 N1 172.2(3)
O3 Cu2 N1 100.9(2)
N4 Cu3 O6 91.2(2)
N4 Cu3 O5 169.9(2)
O6 Cu3 O5 84.30(17)
N4 Cu3 N3 81.8(2)
O6 Cu3 N3 170.0(2)
O5 Cu3 N3 103.73(19)
O8 Cu4 N6 90.84(19)
O8 Cu4 O7 85.05(17)
N6 Cu4 O7 173.4(2)
O8 Cu4 N5 172.11(19)
N6 Cu4 N5 81.4(2)
O7 Cu4 N5 102.78(18)
N8 Cu5 O10 90.65(19)
N8 Cu5 O9 172.1(2)
O10 Cu5 O9 84.64(17)
N8 Cu5 N7 82.5(2)
O10 Cu5 N7 173.0(2)
O9 Cu5 N7 102.3(2)
N8 Cu5 O23 106.5(5)
O10 Cu5 O23 86.2(5)
O9 Cu5 O23 79.6(5)
N7 Cu5 O23 94.6(6)
C2 N1 Cu2 111.6(4)
C1 N2 O2 114.0(5)
C1 N2 Cu2 120.0(4)
O2 N2 Cu2 124.6(4)
C11 N3 Cu3 110.1(4)
C10 N4 O4 115.3(5)
C10 N4 Cu3 117.7(4)
O4 N4 Cu3 126.9(4)
C20 N5 Cu4 108.2(3)
C19 N6 O6 115.5(5)
C19 N6 Cu4 117.8(4)
O6 N6 Cu4 126.4(4)
C29 N7 Cu5 112.2(4)
C28 N8 O8 115.5(5)
C28 N8 Cu5 119.8(4)
O8 N8 Cu5 124.7(4)
C37 N9 Cu1 110.9(4)
C39 N10 O10 114.9(5)
C39 N10 Cu1 118.7(4)
O10 N10 Cu1 126.2(4)
O13 N11 O11 134.6(9)
O13 N11 O12 116.0(10)
O11 N11 O12 109.4(10)
O18 N12 O17 94.0(16)
O18 N12 O19 135.6(15)
O17 N12 O19 126.7(16)
C1 O1 Cu1 106.5(4)
N2 O2 Cu1 108.0(3)
N2 O2 La1 126.4(3)
Cu1 O2 La1 125.6(2)
C10 O3 Cu2 108.1(4)
N4 O4 Cu2 109.5(3)
N4 O4 La1 123.6(3)
Cu2 O4 La1 126.5(2)
C19 O5 Cu3 108.5(3)
N6 O6 Cu3 109.3(3)
N6 O6 La1 123.0(3)
Cu3 O6 La1 127.5(2)
C28 O7 Cu4 107.2(4)
N8 O8 Cu4 108.6(3)
N8 O8 La1 124.0(3)
Cu4 O8 La1 123.99(19)
C39 O9 Cu5 107.8(4)
N10 O10 Cu5 108.3(3)
N10 O10 La1 120.6(3)
Cu5 O10 La1 126.08(18)
N11 O11 La1 134.8(6)
O1 C1 N2 124.8(6)
O1 C1 C2 118.8(6)
N2 C1 C2 116.4(5)
C1 C2 C3 109.5(6)
C1 C2 N1 108.6(5)
C3 C2 N1 113.2(6)
C2 C3 C4 116.3(6)
C9 C4 C5 118.3(8)
C9 C4 C3 118.3(8)
C5 C4 C3 123.2(7)
C4 C5 C6 119.4(9)
C7 C6 C5 119.8(11)
C8 C7 C6 122.3(10)
C7 C8 C9 119.2(10)
C4 C9 C8 121.0(11)
N4 C10 O3 122.4(6)
N4 C10 C11 116.1(6)
O3 C10 C11 121.4(5)
N3 C11 C10 106.7(5)
N3 C11 C12 111.8(6)
C10 C11 C12 109.4(6)
C13 C12 C11 112.7(5)
C14 C13 C18 118.3(8)
C14 C13 C12 122.0(6)
C18 C13 C12 119.7(7)
C13 C14 C15 120.9(7)
C16 C15 C14 120.0(8)
C15 C16 C17 119.8(8)
C16 C17 C18 120.5(7)
C17 C18 C13 120.5(8)
O5 C19 N6 122.3(5)
O5 C19 C20 122.2(5)
N6 C19 C20 115.5(5)
N5 C20 C19 107.9(4)
N5 C20 C21 110.8(5)
C19 C20 C21 112.2(5)
C22 C21 C20 114.0(5)
C27 C22 C23 119.6(6)
C27 C22 C21 122.0(6)
C23 C22 C21 118.3(6)
C22 C23 C24 120.4(7)
C25 C24 C23 119.6(8)
C26 C25 C24 121.0(8)
C25 C26 C27 120.5(8)
C22 C27 C26 119.0(7)
O7 C28 N8 123.7(5)
O7 C28 C29 120.1(5)
N8 C28 C29 116.2(5)
N7 C29 C30 113.5(6)
N7 C29 C28 109.0(5)
C30 C29 C28 110.5(5)
C31 C30 C29 113.7(5)
C36 C31 C32 117.9(6)
C36 C31 C30 122.3(6)
C32 C31 C30 119.9(6)
C33 C32 C31 119.7(6)
C34 C33 C32 121.9(7)
C35 C34 C33 117.5(7)
C34 C35 C36 121.7(8)
C31 C36 C35 121.4(7)
N9 C37 C39 108.4(5)
N9 C37 C38 112.6(5)
C39 C37 C38 112.1(5)
C40 C38 C37 112.3(5)
O9 C39 N10 123.1(5)
O9 C39 C37 121.9(5)
N10 C39 C37 114.9(5)
C45 C40 C41 117.8(6)
C45 C40 C38 120.7(5)
C41 C40 C38 121.5(5)
C42 C41 C40 120.5(6)
C43 C42 C41 120.2(7)
C42 C43 C44 120.4(6)
C43 C44 C45 119.3(6)
C44 C45 C40 121.8(6)
O21 N13 O22 121.8(7)
O21 N13 O20 120.0(7)
O22 N13 O20 118.1(7)

loop_
_geom_bond_atom_site_label_1
_geom_bond_atom_site_label_2
_geom_bond_distance
La1 O2 2.491(4)
La1 O11 2.514(6)
La1 O6 2.538(4)
La1 O10 2.544(4)
La1 O8 2.557(4)
La1 O4 2.567(4)
La1 O15 2.575(5)
La1 O16 2.590(5)
La1 O14 2.642(5)
Cu1 N10 1.903(5)
Cu1 O2 1.914(4)
Cu1 O1 1.926(4)
Cu1 N9 1.988(5)
Cu2 N2 1.888(5)
Cu2 O4 1.918(5)
Cu2 O3 1.944(4)
Cu2 N1 2.031(6)
Cu3 N4 1.914(5)
Cu3 O6 1.916(4)
Cu3 O5 1.952(4)
Cu3 N3 1.994(5)
Cu4 O8 1.922(4)
Cu4 N6 1.921(5)
Cu4 O7 1.944(4)
Cu4 N5 2.026(5)
Cu5 N8 1.914(5)
Cu5 O10 1.917(4)
Cu5 O9 1.946(4)
Cu5 N7 2.022(6)
Cu5 O23 2.37(2)
N1 C2 1.506(8)
N2 C1 1.301(8)
N2 O2 1.411(7)
N3 C11 1.489(8)
N4 C10 1.294(8)
N4 O4 1.382(6)
N5 C20 1.497(7)
N6 C19 1.302(7)
N6 O6 1.391(6)
N7 C29 1.495(8)
N8 C28 1.294(8)
N8 O8 1.383(6)
N9 C37 1.489(8)
N10 C39 1.302(8)
N10 O10 1.400(6)
N11 O13 1.301(11)
N11 O11 1.337(12)
N11 O12 1.448(17)
N12 O18 1.324(16)
N12 O17 1.34(2)
N12 O19 1.376(16)
O1 C1 1.299(7)
O3 C10 1.303(8)
O5 C19 1.292(7)
O7 C28 1.295(7)
O9 C39 1.285(7)
C1 C2 1.506(9)
C2 C3 1.511(10)
C3 C4 1.522(10)
C4 C9 1.371(11)
C4 C5 1.396(12)
C5 C6 1.410(11)
C6 C7 1.354(16)
C7 C8 1.321(17)
C8 C9 1.419(15)
C10 C11 1.516(9)
C11 C12 1.547(10)
C12 C13 1.496(11)
C13 C14 1.390(10)
C13 C18 1.396(9)
C14 C15 1.405(11)
C15 C16 1.378(10)
C16 C17 1.379(13)
C17 C18 1.399(12)
C19 C20 1.510(8)
C20 C21 1.547(8)
C21 C22 1.525(9)
C22 C27 1.381(10)
C22 C23 1.390(10)
C23 C24 1.400(11)
C24 C25 1.360(13)
C25 C26 1.364(13)
C26 C27 1.414(11)
C28 C29 1.522(8)
C29 C30 1.520(10)
C30 C31 1.509(9)
C31 C36 1.349(10)
C31 C32 1.397(9)
C32 C33 1.377(9)
C33 C34 1.365(9)
C34 C35 1.356(12)
C35 C36 1.373(12)
C37 C39 1.523(8)
C37 C38 1.535(7)
C38 C40 1.512(8)
C40 C45 1.393(8)
C40 C41 1.399(9)
C41 C42 1.391(10)
C42 C43 1.378(10)
C43 C44 1.377(11)
C44 C45 1.385(9)
N13 O21 1.233(8)
N13 O22 1.231(9)
N13 O20 1.286(9)
